data_2215559
loop_
_publ_author_name
'Fang, Qi'
'Batsanov, Andrei S.'
'Howard, Judith A. K.'

_publ_section_title
;
 4,5-Bis(2-cyanoethylsulfanyl)-1,2-dithiole-3-thione
;
_journal_coeditor_code IM2033
_journal_issue 10
_journal_name_full 'Acta Crystallographica Section E'
_journal_page_first o4056
_journal_page_last o4056
_journal_paper_doi 10.1107/S1600536807044078
_journal_volume 63
_journal_year 2007
_chemical_formula_iupac 'C9 H8 N2 S5'
_chemical_formula_moiety 'C9 H8 N2 S5'
_chemical_formula_sum 'C9 H8 N2 S5'
_chemical_formula_weight 304.47
_chemical_melting_point 439.0(10)
_chemical_name_systematic
;
 4,5-Bis(2-cyanoethylsulfanyl)-1,2-dithiole-3-thione
;
_space_group_IT_number 2
_symmetry_cell_setting triclinic
_symmetry_space_group_name_Hall '-P 1'
_symmetry_space_group_name_H-M 'P -1'
_atom_sites_solution_hydrogens difmap
_atom_sites_solution_primary direct
_atom_sites_solution_secondary difmap
_audit_creation_method SHELXL-97
_cell_angle_alpha 91.251(3)
_cell_angle_beta 112.426(2)
_cell_angle_gamma 92.418(2)
_cell_formula_units_Z 2
_cell_length_a 8.0216(4)
_cell_length_b 8.9771(3)
_cell_length_c 9.4799(5)
_cell_measurement_reflns_used 4653
_cell_measurement_temperature 120(2)
_cell_measurement_theta_max 35.4754
_cell_measurement_theta_min 2.2725
_cell_volume 629.93(5)
_computing_cell_refinement 'CrystalClear (Rigaku, 2007)'
_computing_data_collection 'CrystalClear (Rigaku, 2007)'
_computing_data_reduction 'CrystalClear (Rigaku, 2007)'
_computing_molecular_graphics 'SHELXTL (Bruker, 2000)'
_computing_publication_material 'SHELXTL (Bruker, 2000)'
_computing_structure_refinement 'SHELXTL (Bruker, 2000)'
_computing_structure_solution 'SHELXTL (Bruker, 2000)'
_diffrn_ambient_temperature 120(2)
_diffrn_detector_area_resol_mean 10.00
_diffrn_measured_fraction_theta_full 0.987
_diffrn_measured_fraction_theta_max 0.987
_diffrn_measurement_device_type 'Rigaku R-AXIS SPIDER IP diffractometer'
_diffrn_measurement_method 'wide \w scans'
_diffrn_radiation_monochromator graphite
_diffrn_radiation_source 'fine-focus sealed tube'
_diffrn_radiation_type MoK\a
_diffrn_radiation_wavelength 0.71073
_diffrn_reflns_av_R_equivalents 0.0404
_diffrn_reflns_av_sigmaI/netI 0.0434
_diffrn_reflns_limit_h_max 11
_diffrn_reflns_limit_h_min -11
_diffrn_reflns_limit_k_max 12
_diffrn_reflns_limit_k_min -12
_diffrn_reflns_limit_l_max 13
_diffrn_reflns_limit_l_min -13
_diffrn_reflns_number 12836
_diffrn_reflns_theta_full 30.54
_diffrn_reflns_theta_max 30.54
_diffrn_reflns_theta_min 2.27
_diffrn_standards_number 0
_exptl_absorpt_coefficient_mu 0.891
_exptl_absorpt_correction_T_max 1.0000
_exptl_absorpt_correction_T_min 0.8254
_exptl_absorpt_correction_type multi-scan
_exptl_absorpt_process_details '(CrystalClear; Rigaku, 2007)'
_exptl_crystal_colour Orange
_exptl_crystal_density_diffrn 1.605
_exptl_crystal_density_method 'not measured'
_exptl_crystal_description Platelet
_exptl_crystal_F_000 312
_exptl_crystal_size_max 0.40
_exptl_crystal_size_mid 0.35
_exptl_crystal_size_min 0.10
_refine_diff_density_max 0.565
_refine_diff_density_min -0.297
_refine_ls_extinction_method none
_refine_ls_goodness_of_fit_ref 1.101
_refine_ls_hydrogen_treatment refall
_refine_ls_matrix_type full
_refine_ls_number_parameters 177
_refine_ls_number_reflns 3811
_refine_ls_number_restraints 0
_refine_ls_restrained_S_all 1.101
_refine_ls_R_factor_all 0.0339
_refine_ls_R_factor_gt 0.0331
_refine_ls_shift/su_max 0.001
_refine_ls_shift/su_mean 0.000
_refine_ls_structure_factor_coef Fsqd
_refine_ls_weighting_details 'calc w=1/[\s^2^(Fo^2^)+(0.0355P)^2^+0.1882P] where P=(Fo^2^+2Fc^2^)/3'
_refine_ls_weighting_scheme calc
_refine_ls_wR_factor_gt 0.0852
_refine_ls_wR_factor_ref 0.0860
_reflns_number_gt 3721
_reflns_number_total 3811
_reflns_threshold_expression I>2\s(I)
_cod_data_source_file im2033.cif
_cod_data_source_block I
_cod_database_code 2215559
_cod_database_fobs_code 2215559

loop_
_symmetry_equiv_pos_as_xyz
'x, y, z'
'-x, -y, -z'

loop_
_atom_site_type_symbol
_atom_site_label
_atom_site_fract_x
_atom_site_fract_y
_atom_site_fract_z
_atom_site_U_iso_or_equiv
_atom_site_adp_type
_atom_site_calc_flag
_atom_site_occupancy
S S3 0.78564(4) 0.08290(4) 0.87088(4) 0.02157(9) Uani d 1
S S1 0.46153(4) 0.27359(4) 0.42090(4) 0.01932(8) Uani d 1
S S2 0.71016(4) 0.23908(4) 0.59050(4) 0.01981(9) Uani d 1
S S4 0.11016(4) 0.14093(4) 0.42447(4) 0.01854(8) Uani d 1
S S5 0.32847(4) 0.01628(4) 0.74868(4) 0.01852(8) Uani d 1
C C3 0.63223(17) 0.13923(14) 0.70953(15) 0.0171(2) Uani d 1
C C1 0.34299(16) 0.17310(14) 0.50870(15) 0.0169(2) Uani d 1
C C2 0.43995(16) 0.11596(14) 0.64918(14) 0.0167(2) Uani d 1
C C4 0.04858(18) 0.23962(16) 0.24812(15) 0.0198(2) Uani d 1
H H4' 0.132(3) 0.221(2) 0.206(2) 0.023(4) Uiso d 1
H H4 -0.060(3) 0.193(2) 0.187(3) 0.031(5) Uiso d 1
C C5 0.02689(19) 0.40643(16) 0.26544(18) 0.0234(3) Uani d 1
H H5' 0.137(3) 0.454(2) 0.342(3) 0.030(5) Uiso d 1
H H5 0.002(3) 0.452(2) 0.170(3) 0.029(5) Uiso d 1
C C6 -0.12281(19) 0.43476(16) 0.31424(17) 0.0235(3) Uani d 1
C C7 0.24831(17) 0.17041(16) 0.82867(16) 0.0205(2) Uani d 1
H H7' 0.189(3) 0.240(2) 0.749(2) 0.029(5) Uiso d 1
H H7 0.159(3) 0.127(2) 0.863(3) 0.030(5) Uiso d 1
C C8 0.40294(19) 0.25499(18) 0.95806(19) 0.0251(3) Uani d 1
H H8' 0.488(3) 0.300(2) 0.924(3) 0.032(5) Uiso d 1
H H8 0.460(3) 0.189(3) 1.034(3) 0.051(7) Uiso d 1
C C9 0.33548(19) 0.37807(17) 1.02277(17) 0.0244(3) Uani d 1
N N1 -0.23980(19) 0.45526(17) 0.35162(18) 0.0316(3) Uani d 1
N N2 0.27916(19) 0.47209(17) 1.07180(17) 0.0312(3) Uani d 1

loop_
_atom_site_aniso_label
_atom_site_aniso_U_11
_atom_site_aniso_U_22
_atom_site_aniso_U_33
_atom_site_aniso_U_12
_atom_site_aniso_U_13
_atom_site_aniso_U_23
S3 0.01647(14) 0.02912(18) 0.01666(17) 0.00163(12) 0.00343(12) 0.00306(13)
S1 0.01699(14) 0.02243(16) 0.01872(16) -0.00061(11) 0.00692(12) 0.00612(12)
S2 0.01538(14) 0.02338(17) 0.02032(17) -0.00245(11) 0.00665(12) 0.00366(12)
S4 0.01426(13) 0.02114(16) 0.01837(16) -0.00064(11) 0.00410(12) 0.00548(12)
S5 0.01756(14) 0.01897(16) 0.01959(16) -0.00034(11) 0.00763(12) 0.00545(12)
C3 0.0164(5) 0.0181(5) 0.0166(5) -0.0002(4) 0.0062(4) 0.0010(4)
C1 0.0157(5) 0.0171(5) 0.0176(6) -0.0005(4) 0.0062(4) 0.0025(4)
C2 0.0149(5) 0.0184(6) 0.0169(6) -0.0004(4) 0.0063(4) 0.0033(4)
C4 0.0185(5) 0.0234(6) 0.0157(6) 0.0003(5) 0.0045(5) 0.0032(5)
C5 0.0220(6) 0.0237(6) 0.0278(7) 0.0039(5) 0.0127(5) 0.0091(5)
C6 0.0241(6) 0.0220(6) 0.0246(7) 0.0036(5) 0.0090(5) 0.0078(5)
C7 0.0172(5) 0.0247(6) 0.0209(6) 0.0018(5) 0.0085(5) 0.0045(5)
C8 0.0211(6) 0.0266(7) 0.0260(7) 0.0028(5) 0.0071(5) 0.0006(5)
C9 0.0241(6) 0.0281(7) 0.0212(6) 0.0015(5) 0.0086(5) 0.0058(5)
N1 0.0296(6) 0.0359(7) 0.0335(7) 0.0053(5) 0.0161(6) 0.0080(6)
N2 0.0331(7) 0.0340(7) 0.0291(7) 0.0037(5) 0.0147(6) 0.0017(6)

loop_
_atom_type_symbol
_atom_type_description
_atom_type_scat_dispersion_real
_atom_type_scat_dispersion_imag
_atom_type_scat_source
C C 0.0033 0.0016 'International Tables Vol C Tables 4.2.6.8 and 6.1.1.4'
H H 0.0000 0.0000 'International Tables Vol C Tables 4.2.6.8 and 6.1.1.4'
N N 0.0061 0.0033 'International Tables Vol C Tables 4.2.6.8 and 6.1.1.4'
S S 0.1246 0.1234 'International Tables Vol C Tables 4.2.6.8 and 6.1.1.4'

loop_
_geom_angle_atom_site_label_1
_geom_angle_atom_site_label_2
_geom_angle_atom_site_label_3
_geom_angle
C1 S1 S2 93.66(5)
C3 S2 S1 97.63(5)
C1 S4 C4 103.36(6)
C2 S5 C7 100.01(6)
C2 C3 S3 129.80(10)
C2 C3 S2 112.88(10)
S3 C3 S2 117.31(7)
C2 C1 S1 117.78(9)
C2 C1 S4 120.33(9)
S1 C1 S4 121.88(8)
C1 C2 C3 117.97(11)
C1 C2 S5 120.60(9)
C3 C2 S5 121.43(10)
C5 C4 S4 114.45(10)
C5 C4 H4' 112.1(12)
S4 C4 H4' 108.1(13)
C5 C4 H4 109.8(14)
S4 C4 H4 103.3(14)
H4' C4 H4 108.5(18)
C6 C5 C4 111.76(11)
C6 C5 H5' 107.4(12)
C4 C5 H5' 110.3(13)
C6 C5 H5 107.9(13)
C4 C5 H5 109.9(13)
H5' C5 H5 109.5(17)
N1 C6 C5 179.28(17)
C8 C7 S5 111.61(9)
C8 C7 H7' 109.0(12)
S5 C7 H7' 109.6(12)
C8 C7 H7 112.2(13)
S5 C7 H7 105.9(13)
H7 C7 H7 108.5(17)
C9 C8 C7 110.91(12)
C9 C8 H8' 105.7(13)
C7 C8 H8' 111.8(14)
C9 C8 H8 109.7(16)
C7 C8 H8 109.0(16)
H8' C8 H8 110(2)
N2 C9 C8 178.41(15)

loop_
_geom_bond_atom_site_label_1
_geom_bond_atom_site_label_2
_geom_bond_distance
_geom_bond_publ_flag
C1 C2 1.3837(19) y
C2 C3 1.4298(16) y
S1 C1 1.7248(12) y
S1 S2 2.0702(5) y
S2 C3 1.7328(13) y
S3 C3 1.6613(14) y
S4 C1 1.7366(13) y
S4 C4 1.8153(14) ?
S5 C2 1.7616(12) y
S5 C7 1.8178(15) ?
C4 C5 1.527(2) ?
C4 H4' 0.920(19) ?
C4 H4 0.92(2) ?
C5 C6 1.4715(19) ?
C5 H5' 0.98(2) ?
C5 H5 0.96(2) ?
C6 N1 1.143(2) ?
C7 C8 1.529(2) ?
C7 H7' 0.98(2) ?
C7 H7 0.96(2) ?
C8 C9 1.471(2) ?
C8 H8' 0.94(2) ?
C8 H8 0.93(3) ?
C9 N2 1.144(2) ?

loop_
_geom_torsion_atom_site_label_1
_geom_torsion_atom_site_label_2
_geom_torsion_atom_site_label_3
_geom_torsion_atom_site_label_4
_geom_torsion
C1 S1 S2 C3 -2.15(6)
S1 S2 C3 C2 1.46(10)
S1 S2 C3 S3 -179.59(7)
S2 S1 C1 C2 2.73(11)
S2 S1 C1 S4 -176.32(8)
C4 S4 C1 C2 179.01(11)
C4 S4 C1 S1 -1.97(10)
S1 C1 C2 C3 -2.27(18)
S4 C1 C2 C3 176.80(10)
S1 C1 C2 S5 178.32(7)
S4 C1 C2 S5 -2.62(17)
S3 C3 C2 C1 -178.61(11)
S2 C3 C2 C1 0.17(17)
S3 C3 C2 S5 0.80(19)
S2 C3 C2 S5 179.58(7)
C7 S5 C2 C1 -78.86(12)
C7 S5 C2 C3 101.74(12)
C1 S4 C4 C5 -83.02(10)
S4 C4 C5 C6 -63.92(14)
C2 S5 C7 C8 -72.34(11)
S5 C7 C8 C9 -179.28(10)

loop_
_cod_related_entry_id
_cod_related_entry_database
_cod_related_entry_code
1 ChemSpider 21123333
